data_7111722
loop_
_publ_author_name
'Halcrow, Malcolm A.'

_publ_section_title
;
 Using one spin-transition to trigger another in solid solutions of two
 different spin-crossover complexes
;
_journal_issue 26
_journal_name_full 'Chemical Communications'
_journal_page_first 4761
_journal_page_last 4763
_journal_paper_doi 10.1039/c0cc00603c
_journal_volume 46
_journal_year 2010
_chemical_formula_moiety 'C22 H18 N10 Ru, 2[B F4]'
_chemical_formula_sum 'C22 H18 B2 F8 N10 Ru'
_chemical_formula_weight 697.15
_chemical_name_systematic
;
Bis[(2,6-di(pyrazol-1-yl)pyridine]ruthenium(II)
ditetrafluoroborate
;
_space_group_IT_number 4
_symmetry_cell_setting monoclinic
_symmetry_space_group_name_Hall 'P 2yb'
_symmetry_space_group_name_H-M 'P 1 21 1'
_atom_sites_solution_hydrogens geom
_atom_sites_solution_primary direct
_atom_sites_solution_secondary difmap
_audit_creation_method SHELXL-97
_cell_angle_alpha 90.00
_cell_angle_beta 97.706(6)
_cell_angle_gamma 90.00
_cell_formula_units_Z 2
_cell_length_a 8.5703(8)
_cell_length_b 8.6188(7)
_cell_length_c 18.6937(16)
_cell_measurement_reflns_used 22696
_cell_measurement_temperature 150(2)
_cell_measurement_theta_max 28.36
_cell_measurement_theta_min 1.10
_cell_volume 1368.4(2)
_computing_cell_refinement 'APEX 2 software, Bruker Nonius 2004'
_computing_data_collection 'APEX 2 software, Bruker Nonius 2004'
_computing_data_reduction 'SAINT, Bruker Nonius 2004'
_computing_molecular_graphics 'XSEED (Barbour, 2003)'
_computing_publication_material 'local program'
_computing_structure_refinement 'SHELXL-97 (Sheldrick, 1997)'
_computing_structure_solution 'SHELXS-97 (Sheldrick, 1990)'
_diffrn_ambient_temperature 150(2)
_diffrn_detector_area_resol_mean '120 microns'
_diffrn_measured_fraction_theta_full 0.996
_diffrn_measured_fraction_theta_max 0.996
_diffrn_measurement_device_type 'Bruker X8 Apex diffractometer'
_diffrn_measurement_method 'Rotation images'
_diffrn_radiation_monochromator graphite
_diffrn_radiation_source 'rotating anode'
_diffrn_radiation_type MoK\a
_diffrn_radiation_wavelength 0.71073
_diffrn_reflns_av_R_equivalents 0.0615
_diffrn_reflns_av_sigmaI/netI 0.0582
_diffrn_reflns_limit_h_max 11
_diffrn_reflns_limit_h_min -11
_diffrn_reflns_limit_k_max 9
_diffrn_reflns_limit_k_min -11
_diffrn_reflns_limit_l_max 24
_diffrn_reflns_limit_l_min -24
_diffrn_reflns_number 22696
_diffrn_reflns_theta_full 28.36
_diffrn_reflns_theta_max 28.36
_diffrn_reflns_theta_min 1.10
_exptl_absorpt_coefficient_mu 0.661
_exptl_absorpt_correction_T_max 0.897
_exptl_absorpt_correction_T_min 0.674
_exptl_absorpt_correction_type multi-scan
_exptl_absorpt_process_details
;
Sheldrick, G. M. (2002). SADABS v. 2.03. University of
G/ottingen, Germany.
;
_exptl_crystal_colour Yellow
_exptl_crystal_density_diffrn 1.692
_exptl_crystal_density_method 'not measured'
_exptl_crystal_description Fragment
_exptl_crystal_F_000 692
_exptl_crystal_size_max 0.54
_exptl_crystal_size_mid 0.42
_exptl_crystal_size_min 0.36
_refine_diff_density_max 0.422
_refine_diff_density_min -0.764
_refine_diff_density_rms 0.078
_refine_ls_abs_structure_details 'Flack H D (1983), Acta Cryst. A39, 876-881'
_refine_ls_abs_structure_Flack -0.02(2)
_refine_ls_extinction_method none
_refine_ls_goodness_of_fit_ref 1.038
_refine_ls_hydrogen_treatment constr
_refine_ls_matrix_type full
_refine_ls_number_parameters 409
_refine_ls_number_reflns 6364
_refine_ls_number_restraints 21
_refine_ls_restrained_S_all 1.037
_refine_ls_R_factor_all 0.0406
_refine_ls_R_factor_gt 0.0342
_refine_ls_shift/su_max 0.000
_refine_ls_shift/su_mean 0.000
_refine_ls_structure_factor_coef Fsqd
_refine_ls_weighting_details 'calc w=1/[\s^2^(Fo^2^)+(0.0151P)^2^+0.7707P] where P=(Fo^2^+2Fc^2^)/3'
_refine_ls_weighting_scheme calc
_refine_ls_wR_factor_gt 0.0712
_refine_ls_wR_factor_ref 0.0754
_reflns_number_gt 5692
_reflns_number_total 6364
_reflns_threshold_expression >2sigma(I)
_cod_data_source_file C0CC00603Csup1.cif
_cod_data_source_block mh330
_cod_depositor_comments
;
The following automatic conversions were performed:

'_symmetry_cell_setting' value 'Monoclinic' changed to 'monoclinic'
according to /home/saulius/struct/CIF-dictionaries/cif_core.dic
dictionary named 'cif_core.dic' version 2.4.2 from 2011-04-26.

Automatic conversion script
Id: cif_fix_values 1891 2012-01-12 08:04:46Z andrius 
;
_cod_original_sg_symbol_H-M 'P 21'
_cod_database_code 7111722

loop_
_symmetry_equiv_pos_as_xyz
'x, y, z'
'-x, y+1/2, -z'

loop_
_atom_site_label
_atom_site_type_symbol
_atom_site_fract_x
_atom_site_fract_y
_atom_site_fract_z
_atom_site_U_iso_or_equiv
_atom_site_adp_type
_atom_site_occupancy
_atom_site_symmetry_multiplicity
_atom_site_calc_flag
_atom_site_refinement_flags
_atom_site_disorder_assembly
_atom_site_disorder_group
Ru1 Ru 0.21866(3) 0.24603(3) 0.246590(11) 0.01887(6) Uani 1 1 d . . .
N2 N 0.2147(3) 0.2283(5) 0.13846(13) 0.0195(7) Uani 1 1 d . . .
C3 C 0.0854(4) 0.1699(4) 0.09775(18) 0.0221(7) Uani 1 1 d . . .
C4 C 0.0765(4) 0.1570(4) 0.02317(18) 0.0272(8) Uani 1 1 d . . .
H4 H -0.0141 0.1157 -0.0053 0.033 Uiso 1 1 calc R . .
C5 C 0.2081(4) 0.2082(4) -0.00817(18) 0.0281(9) Uani 1 1 d . . .
H5 H 0.2060 0.2004 -0.0590 0.034 Uiso 1 1 calc R . .
C6 C 0.3415(4) 0.2702(5) 0.03315(17) 0.0271(9) Uani 1 1 d . . .
H6 H 0.4297 0.3046 0.0117 0.033 Uiso 1 1 calc R . .
C7 C 0.3389(4) 0.2789(4) 0.10698(17) 0.0218(9) Uani 1 1 d . . .
N8 N -0.0333(3) 0.1261(4) 0.14066(15) 0.0229(6) Uani 1 1 d . . .
N9 N -0.0056(3) 0.1499(4) 0.21521(15) 0.0233(6) Uani 1 1 d . . .
C10 C -0.1367(4) 0.1018(4) 0.2401(2) 0.0254(8) Uani 1 1 d . . .
H10 H -0.1525 0.1047 0.2895 0.030 Uiso 1 1 calc R . .
C11 C -0.2493(4) 0.0458(5) 0.1831(2) 0.0309(9) Uani 1 1 d . . .
H11 H -0.3509 0.0053 0.1870 0.037 Uiso 1 1 calc R . .
C12 C -0.1803(4) 0.0625(4) 0.1210(2) 0.0279(8) Uani 1 1 d . . .
H12 H -0.2257 0.0352 0.0735 0.033 Uiso 1 1 calc R . .
N13 N 0.4593(3) 0.3415(4) 0.15906(15) 0.0231(6) Uani 1 1 d . . .
N14 N 0.4369(3) 0.3382(3) 0.23258(15) 0.0214(6) Uani 1 1 d . . .
C15 C 0.5631(4) 0.4083(5) 0.2672(2) 0.0275(8) Uani 1 1 d . . .
H15 H 0.5823 0.4218 0.3180 0.033 Uiso 1 1 calc R . .
C16 C 0.6653(4) 0.4604(5) 0.2187(2) 0.0331(9) Uani 1 1 d . . .
H16 H 0.7615 0.5151 0.2305 0.040 Uiso 1 1 calc R . .
C17 C 0.5969(4) 0.4158(5) 0.1511(2) 0.0299(8) Uani 1 1 d . . .
H17 H 0.6377 0.4333 0.1070 0.036 Uiso 1 1 calc R . .
N18 N 0.2221(3) 0.2708(4) 0.35432(13) 0.0201(8) Uani 1 1 d . . .
C19 C 0.2798(4) 0.1569(4) 0.40002(17) 0.0219(7) Uani 1 1 d . . .
C20 C 0.2855(4) 0.1708(5) 0.47426(19) 0.0255(8) Uani 1 1 d . . .
H20 H 0.3265 0.0900 0.5059 0.031 Uiso 1 1 calc R . .
C21 C 0.2285(4) 0.3082(5) 0.50046(19) 0.0285(9) Uani 1 1 d . . .
H21 H 0.2288 0.3201 0.5510 0.034 Uiso 1 1 calc R . .
C22 C 0.1708(4) 0.4295(5) 0.45428(18) 0.0278(8) Uani 1 1 d . . .
H22 H 0.1341 0.5236 0.4725 0.033 Uiso 1 1 calc R . .
C23 C 0.1697(4) 0.4060(4) 0.38055(18) 0.0225(7) Uani 1 1 d . . .
N24 N 0.3340(3) 0.0287(4) 0.36194(15) 0.0228(6) Uani 1 1 d . . .
N25 N 0.3197(3) 0.0365(4) 0.28621(15) 0.0235(6) Uani 1 1 d . . .
C26 C 0.3878(4) -0.0936(4) 0.26653(19) 0.0260(8) Uani 1 1 d . . .
H26 H 0.3958 -0.1217 0.2180 0.031 Uiso 1 1 calc R . .
C27 C 0.4472(4) -0.1851(5) 0.3284(2) 0.0299(8) Uani 1 1 d . . .
H27 H 0.5006 -0.2818 0.3288 0.036 Uiso 1 1 calc R . .
C28 C 0.4107(4) -0.1033(5) 0.3871(2) 0.0299(8) Uani 1 1 d . . .
H28 H 0.4346 -0.1332 0.4363 0.036 Uiso 1 1 calc R . .
N29 N 0.1157(3) 0.5117(4) 0.32424(15) 0.0228(6) Uani 1 1 d . . .
N30 N 0.1278(3) 0.4686(4) 0.25296(14) 0.0219(6) Uani 1 1 d . . .
C31 C 0.0805(4) 0.5930(4) 0.2131(2) 0.0256(8) Uani 1 1 d . . .
H31 H 0.0772 0.5986 0.1622 0.031 Uiso 1 1 calc R . .
C32 C 0.0361(4) 0.7145(4) 0.25653(19) 0.0293(9) Uani 1 1 d . . .
H32 H -0.0023 0.8139 0.2408 0.035 Uiso 1 1 calc R . .
C33 C 0.0596(4) 0.6597(4) 0.3267(2) 0.0300(8) Uani 1 1 d . . .
H33 H 0.0403 0.7146 0.3687 0.036 Uiso 1 1 calc R . .
B34 B 0.7041(6) 0.2844(5) -0.0672(2) 0.0304(11) Uani 1 1 d . . .
F35 F 0.5584(3) 0.3381(4) -0.09807(13) 0.0625(9) Uani 1 1 d . . .
F36 F 0.8232(3) 0.3389(3) -0.10529(11) 0.0363(5) Uani 1 1 d . . .
F37 F 0.7079(3) 0.1216(3) -0.06708(14) 0.0472(7) Uani 1 1 d . . .
F38 F 0.7344(3) 0.3341(3) 0.00574(12) 0.0425(6) Uani 1 1 d . . .
B39A B 0.2167(13) 0.8028(9) 0.5599(4) 0.026(2) Uani 0.70 1 d PD A 1
F40A F 0.1439(10) 0.8175(10) 0.4867(3) 0.0336(16) Uani 0.70 1 d PD A 1
F41A F 0.1848(5) 0.9410(5) 0.5969(2) 0.0308(9) Uani 0.70 1 d PD A 1
F42A F 0.3801(6) 0.7910(7) 0.5599(3) 0.0444(17) Uani 0.70 1 d PD A 1
F43A F 0.1580(6) 0.6736(5) 0.5913(2) 0.0478(11) Uani 0.70 1 d PD A 1
B39B B 0.244(2) 0.796(2) 0.5662(11) 0.052(13) Uiso 0.30 1 d PD B 2
F40B F 0.161(2) 0.796(2) 0.4947(8) 0.035(5) Uiso 0.30 1 d PD B 2
F41B F 0.1687(14) 0.8978(13) 0.6091(6) 0.031(3) Uiso 0.30 1 d PD B 2
F42B F 0.4000(15) 0.8406(16) 0.5636(8) 0.032(3) Uiso 0.30 1 d PD B 2
F43B F 0.2340(13) 0.6456(13) 0.5952(7) 0.056(4) Uiso 0.30 1 d PD B 2

loop_
_atom_site_aniso_label
_atom_site_aniso_U_11
_atom_site_aniso_U_22
_atom_site_aniso_U_33
_atom_site_aniso_U_23
_atom_site_aniso_U_13
_atom_site_aniso_U_12
Ru1 0.01960(10) 0.02107(12) 0.01566(10) 0.00000(14) 0.00132(7) -0.00053(16)
N2 0.0220(12) 0.0199(19) 0.0166(11) -0.0019(14) 0.0029(9) 0.0020(15)
C3 0.0231(17) 0.0206(19) 0.0218(17) 0.0038(14) -0.0002(13) 0.0036(14)
C4 0.0307(19) 0.029(2) 0.0196(17) -0.0026(15) -0.0029(14) 0.0017(16)
C5 0.039(2) 0.027(3) 0.0179(15) 0.0002(13) 0.0048(14) 0.0051(15)
C6 0.0353(18) 0.026(3) 0.0218(15) -0.0007(15) 0.0107(13) 0.0032(17)
C7 0.0224(15) 0.023(3) 0.0203(15) 0.0010(13) 0.0042(12) 0.0000(13)
N8 0.0245(15) 0.0234(17) 0.0203(14) -0.0016(12) 0.0008(11) -0.0022(12)
N9 0.0265(15) 0.0224(16) 0.0211(14) 0.0033(12) 0.0032(11) 0.0015(12)
C10 0.0259(18) 0.024(2) 0.0276(19) 0.0028(15) 0.0069(14) 0.0015(15)
C11 0.0227(18) 0.030(2) 0.040(2) 0.0041(17) 0.0017(16) -0.0037(16)
C12 0.0270(19) 0.022(2) 0.032(2) -0.0009(15) -0.0041(15) -0.0017(15)
N13 0.0220(14) 0.0256(17) 0.0221(14) 0.0011(12) 0.0051(12) -0.0013(12)
N14 0.0208(14) 0.0218(16) 0.0218(14) 0.0008(12) 0.0034(11) 0.0003(12)
C15 0.0244(18) 0.029(2) 0.0279(19) -0.0058(16) -0.0020(15) 0.0003(16)
C16 0.0240(19) 0.032(2) 0.044(2) -0.0040(18) 0.0065(17) -0.0042(16)
C17 0.0280(19) 0.029(2) 0.034(2) 0.0015(17) 0.0098(16) 0.0005(16)
N18 0.0187(12) 0.024(2) 0.0180(12) -0.0009(13) 0.0022(9) -0.0012(12)
C19 0.0216(16) 0.026(2) 0.0175(16) 0.0005(14) 0.0013(13) -0.0021(14)
C20 0.0240(18) 0.031(2) 0.0212(18) 0.0027(15) 0.0014(14) 0.0022(15)
C21 0.0264(19) 0.043(2) 0.0160(17) -0.0001(15) 0.0027(14) -0.0030(16)
C22 0.0272(19) 0.032(2) 0.0238(18) -0.0060(16) 0.0036(14) -0.0005(16)
C23 0.0207(17) 0.024(2) 0.0230(17) -0.0029(14) 0.0027(13) -0.0025(14)
N24 0.0263(15) 0.0236(17) 0.0180(14) 0.0020(12) 0.0010(11) 0.0023(12)
N25 0.0249(15) 0.0283(17) 0.0165(14) -0.0018(12) 0.0001(11) -0.0003(13)
C26 0.0265(18) 0.027(2) 0.0251(18) -0.0017(15) 0.0041(14) 0.0000(15)
C27 0.0312(19) 0.024(2) 0.035(2) 0.0029(16) 0.0047(16) 0.0062(15)
C28 0.0284(19) 0.029(2) 0.031(2) 0.0094(16) -0.0009(15) 0.0064(16)
N29 0.0251(15) 0.0217(17) 0.0220(15) -0.0039(12) 0.0047(12) -0.0016(12)
N30 0.0216(14) 0.0247(17) 0.0193(14) -0.0013(12) 0.0024(11) -0.0006(12)
C31 0.0249(18) 0.027(2) 0.0246(18) 0.0054(15) 0.0008(14) -0.0057(15)
C32 0.0297(17) 0.021(3) 0.0372(19) 0.0019(15) 0.0038(14) 0.0018(14)
C33 0.0299(19) 0.023(2) 0.037(2) -0.0062(17) 0.0046(16) 0.0027(16)
B34 0.038(2) 0.033(3) 0.0223(19) 0.0015(17) 0.0088(16) 0.0009(19)
F35 0.0492(16) 0.103(2) 0.0370(14) 0.0258(15) 0.0127(12) 0.0309(16)
F36 0.0482(14) 0.0326(13) 0.0313(12) -0.0020(10) 0.0173(10) -0.0043(11)
F37 0.0645(18) 0.0310(15) 0.0443(15) 0.0013(12) 0.0006(13) -0.0127(13)
F38 0.0617(17) 0.0431(15) 0.0253(12) -0.0025(10) 0.0151(11) 0.0013(12)
B39A 0.027(3) 0.034(5) 0.018(4) -0.006(2) 0.004(3) 0.000(3)
F40A 0.042(3) 0.038(3) 0.019(2) -0.0044(19) -0.0027(17) 0.002(2)
F41A 0.034(2) 0.033(3) 0.026(2) -0.0015(19) 0.0048(15) 0.0011(19)
F42A 0.028(2) 0.068(6) 0.037(2) -0.007(3) 0.0035(15) 0.012(2)
F43A 0.071(3) 0.040(2) 0.034(2) 0.0078(17) 0.013(2) -0.007(2)

loop_
_atom_type_symbol
_atom_type_description
_atom_type_scat_dispersion_real
_atom_type_scat_dispersion_imag
_atom_type_scat_source
C C 0.0033 0.0016 'International Tables Vol C Tables 4.2.6.8 and 6.1.1.4'
H H 0.0000 0.0000 'International Tables Vol C Tables 4.2.6.8 and 6.1.1.4'
B B 0.0013 0.0007 'International Tables Vol C Tables 4.2.6.8 and 6.1.1.4'
F F 0.0171 0.0103 'International Tables Vol C Tables 4.2.6.8 and 6.1.1.4'
Ru Ru -1.2594 0.8363 'International Tables Vol C Tables 4.2.6.8 and 6.1.1.4'
N N 0.0061 0.0033 'International Tables Vol C Tables 4.2.6.8 and 6.1.1.4'

loop_
_geom_angle_atom_site_label_1
_geom_angle_atom_site_label_2
_geom_angle_atom_site_label_3
_geom_angle
N18 Ru1 N2 178.26(19)
N18 Ru1 N30 78.51(13)
N2 Ru1 N30 99.83(13)
N18 Ru1 N14 101.06(11)
N2 Ru1 N14 78.35(11)
N30 Ru1 N14 90.29(12)
N18 Ru1 N25 77.82(13)
N2 Ru1 N25 103.82(14)
N30 Ru1 N25 156.23(10)
N14 Ru1 N25 92.16(12)
N18 Ru1 N9 102.13(11)
N2 Ru1 N9 78.41(11)
N30 Ru1 N9 92.54(11)
N14 Ru1 N9 156.73(10)
N25 Ru1 N9 94.46(11)
C3 N2 C7 120.4(3)
C3 N2 Ru1 119.5(2)
C7 N2 Ru1 120.0(2)
N2 C3 C4 121.6(3)
N2 C3 N8 111.9(3)
C4 C3 N8 126.5(3)
C3 C4 C5 116.9(3)
C6 C5 C4 122.1(3)
C7 C6 C5 116.8(3)
N2 C7 C6 122.2(3)
N2 C7 N13 111.3(3)
C6 C7 N13 126.4(3)
C12 N8 N9 110.6(3)
C12 N8 C3 130.6(3)
N9 N8 C3 118.9(3)
C10 N9 N8 105.3(3)
C10 N9 Ru1 143.4(3)
N8 N9 Ru1 111.3(2)
N9 C10 C11 111.1(3)
C12 C11 C10 105.7(3)
N8 C12 C11 107.3(3)
C17 N13 N14 110.3(3)
C17 N13 C7 131.1(3)
N14 N13 C7 118.4(3)
C15 N14 N13 104.9(3)
C15 N14 Ru1 143.0(3)
N13 N14 Ru1 111.8(2)
N14 C15 C16 111.5(3)
C17 C16 C15 106.0(3)
N13 C17 C16 107.3(3)
C19 N18 C23 120.3(3)
C19 N18 Ru1 120.5(3)
C23 N18 Ru1 119.2(2)
N18 C19 C20 122.1(3)
N18 C19 N24 111.3(3)
C20 C19 N24 126.6(3)
C19 C20 C21 117.2(3)
C20 C21 C22 121.9(3)
C23 C22 C21 117.1(4)
N18 C23 C22 121.5(3)
N18 C23 N29 111.8(3)
C22 C23 N29 126.7(3)
C28 N24 N25 111.0(3)
C28 N24 C19 130.4(3)
N25 N24 C19 118.4(3)
C26 N25 N24 104.8(3)
C26 N25 Ru1 143.1(2)
N24 N25 Ru1 111.9(2)
N25 C26 C27 111.1(3)
C28 C27 C26 105.5(3)
N24 C28 C27 107.7(3)
C33 N29 N30 110.6(3)
C33 N29 C23 130.9(3)
N30 N29 C23 118.4(3)
C31 N30 N29 105.2(3)
C31 N30 Ru1 142.7(2)
N29 N30 Ru1 112.0(2)
N30 C31 C32 111.1(3)
C33 C32 C31 106.1(3)
N29 C33 C32 107.1(3)
F35 B34 F36 110.7(3)
F35 B34 F37 110.8(4)
F36 B34 F37 108.5(3)
F35 B34 F38 109.8(3)
F36 B34 F38 109.6(3)
F37 B34 F38 107.4(3)
F43A B39A F42A 111.2(8)
F43A B39A F41A 111.3(5)
F42A B39A F41A 108.5(6)
F43A B39A F40A 109.8(7)
F42A B39A F40A 108.2(6)
F41A B39A F40A 107.6(7)
F42B B39B F41B 111.5(14)
F42B B39B F43B 112.0(14)
F41B B39B F43B 107.2(14)
F42B B39B F40B 109.3(15)
F41B B39B F40B 108.9(15)
F43B B39B F40B 107.9(14)

loop_
_geom_bond_atom_site_label_1
_geom_bond_atom_site_label_2
_geom_bond_distance
Ru1 N18 2.022(3)
Ru1 N2 2.023(2)
Ru1 N30 2.079(3)
Ru1 N14 2.081(3)
Ru1 N25 2.095(3)
Ru1 N9 2.103(3)
N2 C3 1.354(4)
N2 C7 1.356(4)
C3 C4 1.390(5)
C3 N8 1.428(4)
C4 C5 1.410(5)
C5 C6 1.397(5)
C6 C7 1.385(4)
C7 N13 1.426(4)
N8 C12 1.378(4)
N8 N9 1.397(4)
N9 C10 1.339(4)
C10 C11 1.424(5)
C11 C12 1.379(5)
N13 C17 1.367(5)
N13 N14 1.413(4)
N14 C15 1.329(4)
C15 C16 1.414(5)
C16 C17 1.376(5)
N18 C19 1.351(5)
N18 C23 1.363(5)
C19 C20 1.387(5)
C19 N24 1.426(4)
C20 C21 1.395(5)
C21 C22 1.403(5)
C22 C23 1.392(5)
C23 N29 1.422(4)
N24 C28 1.366(5)
N24 N25 1.406(4)
N25 C26 1.338(5)
C26 C27 1.436(5)
C27 C28 1.375(5)
N29 C33 1.366(5)
N29 N30 1.401(4)
N30 C31 1.337(4)
C31 C32 1.408(5)
C32 C33 1.383(5)
B34 F35 1.383(5)
B34 F36 1.402(5)
B34 F37 1.404(6)
B34 F38 1.419(5)
B39A F43A 1.384(8)
B39A F42A 1.403(11)
B39A F41A 1.422(8)
B39A F40A 1.432(10)
B39B F42B 1.393(17)
B39B F41B 1.404(17)
B39B F43B 1.415(17)
B39B F40B 1.428(17)
